data_2228141
loop_
_publ_author_name
'He, Long'

_publ_section_title
;
 3-(4-Cyanophenyl)-<i>N</i>-phenyloxirane-2-carboxamide
;
_journal_coeditor_code XU5057
_journal_issue 11
_journal_name_full 'Acta Crystallographica Section E'
_journal_page_first o2959
_journal_paper_doi 10.1107/S1600536810043059
_journal_volume 66
_journal_year 2010
_chemical_formula_iupac 'C16 H12 N2 O2'
_chemical_formula_moiety 'C16 H12 N2 O2'
_chemical_formula_sum 'C16 H12 N2 O2'
_chemical_formula_weight 264.28
_chemical_name_systematic
;
3-(4-Cyanophenyl)-<i>N</i>-phenyloxirane-2-carboxamide
;
_space_group_IT_number 4
_symmetry_cell_setting monoclinic
_symmetry_space_group_name_Hall 'P 2yb'
_symmetry_space_group_name_H-M 'P 1 21 1'
_atom_sites_solution_hydrogens geom
_atom_sites_solution_primary direct
_atom_sites_solution_secondary difmap
_audit_creation_method SHELXL-97
_cell_angle_alpha 90.00
_cell_angle_beta 90.449(2)
_cell_angle_gamma 90.00
_cell_formula_units_Z 4
_cell_length_a 5.13320(10)
_cell_length_b 18.0803(6)
_cell_length_c 15.0202(4)
_cell_measurement_reflns_used 8634
_cell_measurement_temperature 293(2)
_cell_measurement_theta_max 72.0841
_cell_measurement_theta_min 2.4400
_cell_volume 1393.98(7)
_computing_cell_refinement 'CrysAlis RED (Oxford Diffraction, 2008)'
_computing_data_collection 'CrysAlis CCD (Oxford Diffraction, 2008)'
_computing_data_reduction 'CrysAlis RED (Oxford Diffraction, 2008)'
_computing_molecular_graphics 'ORTEP-3 (Farrugia, 1997)'
_computing_publication_material 'SHELXL97 (Sheldrick, 2008)'
_computing_structure_refinement 'SHELXL97 (Sheldrick, 2008)'
_computing_structure_solution 'SHELXS97 (Sheldrick, 2008)'
_diffrn_ambient_temperature 293(2)
_diffrn_detector_area_resol_mean 15.9149
_diffrn_measured_fraction_theta_full 0.979
_diffrn_measured_fraction_theta_max 0.979
_diffrn_measurement_device_type 'Oxford Diffraction Gemini S Ultra'
_diffrn_measurement_method '\w scans'
_diffrn_radiation_monochromator graphite
_diffrn_radiation_source 'fine-focus sealed tube'
_diffrn_radiation_type CuK\a
_diffrn_radiation_wavelength 1.54184
_diffrn_reflns_av_R_equivalents 0.0266
_diffrn_reflns_av_sigmaI/netI 0.0158
_diffrn_reflns_limit_h_max 6
_diffrn_reflns_limit_h_min -4
_diffrn_reflns_limit_k_max 21
_diffrn_reflns_limit_k_min -22
_diffrn_reflns_limit_l_max 18
_diffrn_reflns_limit_l_min -18
_diffrn_reflns_number 14057
_diffrn_reflns_theta_full 73.40
_diffrn_reflns_theta_max 73.40
_diffrn_reflns_theta_min 2.94
_diffrn_standards_interval_count 0
_diffrn_standards_interval_time 0
_diffrn_standards_number 0
_exptl_absorpt_coefficient_mu 0.689
_exptl_absorpt_correction_T_max 0.8200
_exptl_absorpt_correction_T_min 0.7896
_exptl_absorpt_correction_type multi-scan
_exptl_absorpt_process_details '(CrysAlis Pro; Oxford Diffraction, 2009)'
_exptl_crystal_colour colorless
_exptl_crystal_density_diffrn 1.259
_exptl_crystal_density_method 'not measured'
_exptl_crystal_description block
_exptl_crystal_F_000 552
_exptl_crystal_size_max 0.36
_exptl_crystal_size_mid 0.34
_exptl_crystal_size_min 0.30
_refine_diff_density_max 0.229
_refine_diff_density_min -0.208
_refine_ls_extinction_coef 0.0029(3)
_refine_ls_extinction_expression Fc^*^=kFc[1+0.001xFc^2^\l^3^/sin(2\q)]^-1/4^
_refine_ls_extinction_method 'SHELXL97 (Sheldrick, 2008)'
_refine_ls_goodness_of_fit_ref 1.021
_refine_ls_hydrogen_treatment mixed
_refine_ls_matrix_type full
_refine_ls_number_parameters 322
_refine_ls_number_reflns 2843
_refine_ls_number_restraints 13
_refine_ls_restrained_S_all 1.029
_refine_ls_R_factor_all 0.0884
_refine_ls_R_factor_gt 0.0834
_refine_ls_shift/su_max 0.000
_refine_ls_shift/su_mean 0.000
_refine_ls_structure_factor_coef Fsqd
_refine_ls_weighting_details 'calc w=1/[\s^2^(Fo^2^)+(0.0190P)^2^+2.8500P] where P=(Fo^2^+2Fc^2^)/3'
_refine_ls_weighting_scheme calc
_refine_ls_wR_factor_gt 0.1763
_refine_ls_wR_factor_ref 0.1778
_reflns_number_gt 2534
_reflns_number_total 2843
_reflns_threshold_expression I>2sigma(I)
_cod_data_source_file xu5057.cif
_cod_data_source_block I
_cod_original_sg_symbol_H-M 'P 21'
_cod_database_code 2228141
_cod_database_fobs_code 2228141

loop_
_symmetry_equiv_pos_as_xyz
'x, y, z'
'-x, y+1/2, -z'

loop_
_atom_site_type_symbol
_atom_site_label
_atom_site_fract_x
_atom_site_fract_y
_atom_site_fract_z
_atom_site_U_iso_or_equiv
_atom_site_adp_type
_atom_site_calc_flag
_atom_site_refinement_flags
_atom_site_occupancy
_atom_site_disorder_assembly
_atom_site_disorder_group
O O2 0.6391(8) 0.2940(3) 1.1787(3) 0.0789(13) Uani d . 1 . .
O O3 0.9368(8) 0.7460(3) 0.6402(3) 0.0897(15) Uani d . 1 . .
O O4 0.4072(7) 0.8269(3) 0.5190(3) 0.0903(16) Uani d . 1 . .
N N3 0.8436(8) 0.8319(3) 0.4904(3) 0.0638(13) Uani d D 1 . .
C C10 0.7910(7) 0.41180(18) 1.1080(2) 0.0678(16) Uani d G 1 . .
C C11 0.9688(7) 0.4697(2) 1.1039(3) 0.086(2) Uani d G 1 . .
H H11 1.0993 0.4738 1.1469 0.103 Uiso calc R 1 . .
C C12 0.9516(9) 0.5213(2) 1.0355(3) 0.095(2) Uani d G 1 . .
H H12 1.0705 0.5600 1.0328 0.114 Uiso calc R 1 . .
C C13 0.7566(11) 0.5150(2) 0.9712(3) 0.084(2) Uani d GDU 1 . .
C C14 0.5788(9) 0.4571(3) 0.9753(3) 0.090(2) Uani d G 1 . .
H H14 0.4483 0.4529 0.9323 0.108 Uiso calc R 1 . .
C C15 0.5960(7) 0.4055(2) 1.0437(3) 0.080(2) Uani d G 1 . .
H H15 0.4770 0.3668 1.0465 0.095 Uiso calc R 1 . .
O O1 1.1682(7) 0.2549(3) 1.0279(3) 0.0840(14) Uani d . 1 . .
N N1 0.7379(8) 0.2356(3) 1.0097(3) 0.0624(12) Uani d D 1 . .
C C1 0.5444(6) 0.1679(2) 0.8919(2) 0.0757(19) Uani d G 1 . .
H H1 0.4307 0.1479 0.9333 0.091 Uiso calc R 1 . .
C C2 0.5285(8) 0.1465(2) 0.8031(2) 0.092(2) Uani d G 1 . .
H H2 0.4042 0.1121 0.7851 0.111 Uiso calc R 1 . .
C C3 0.6986(9) 0.1765(3) 0.7412(2) 0.090(2) Uani d GU 1 . .
H H3 0.6879 0.1621 0.6819 0.108 Uiso calc R 1 . .
C C5 0.8845(8) 0.2279(3) 0.7681(2) 0.106(3) Uani d GU 1 . .
H H5 0.9982 0.2479 0.7267 0.128 Uiso calc R 1 . .
C C4 0.9004(8) 0.2493(3) 0.8568(3) 0.090(2) Uani d G 1 . .
H H4 1.0248 0.2837 0.8748 0.108 Uiso calc R 1 . .
C C6 0.7304(7) 0.2194(2) 0.9187(2) 0.0599(15) Uani d G 1 . .
C C23 0.6321(11) 0.8126(4) 0.5387(4) 0.0669(16) Uani d . 1 . .
C C7 0.9480(10) 0.2563(4) 1.0554(4) 0.0646(15) Uani d . 1 . .
C C9 0.8289(13) 0.3528(3) 1.1764(4) 0.078(2) Uani d D 1 . .
H H9 0.8946 0.3695 1.2344 0.093 Uiso calc R 1 . .
C C8 0.8993(12) 0.2764(3) 1.1510(4) 0.0728(18) Uani d D 1 . .
H H8 1.0050 0.2495 1.1949 0.087 Uiso calc R 1 . .
C C25 0.6995(13) 0.7002(3) 0.6400(4) 0.0759(19) Uani d D 1 . .
H H25 0.6463 0.6826 0.6989 0.091 Uiso calc R 1 . .
C C24 0.6896(12) 0.7803(4) 0.6287(4) 0.077(2) Uani d D 1 . .
H H24 0.6255 0.8085 0.6798 0.092 Uiso calc R 1 . .
C C32 0.5095(19) 0.4971(4) 0.3637(5) 0.112(3) Uani d DU 1 . .
C C31 0.7737(7) 0.5940(2) 0.4233(2) 0.086(2) Uani d G 1 . .
H H31 0.8760 0.5939 0.3725 0.104 Uiso calc R 1 . .
C C26 0.8234(7) 0.6446(2) 0.4910(3) 0.0772(19) Uani d G 1 . .
H H26 0.9591 0.6784 0.4855 0.093 Uiso calc R 1 . .
C C30 0.6705(9) 0.6448(3) 0.5670(2) 0.0753(19) Uani d G 1 . .
C C27 0.4677(9) 0.5943(3) 0.5752(3) 0.086(2) Uani d G 1 . .
H H27 0.3654 0.5944 0.6260 0.104 Uiso calc R 1 . .
C C29 0.4180(8) 0.5438(3) 0.5075(3) 0.099(2) Uani d GU 1 . .
H H29 0.2823 0.5100 0.5130 0.118 Uiso calc R 1 . .
C C28 0.5709(9) 0.5436(2) 0.4316(3) 0.085(2) Uani d GDU 1 . .
C C17 0.6504(6) 0.8529(2) 0.3446(2) 0.0733(19) Uani d G 1 . .
H H17 0.5233 0.8178 0.3569 0.088 Uiso calc R 1 . .
C C22 0.8404(7) 0.8694(2) 0.40799(19) 0.0563(14) Uani d G 1 . .
C C18 1.0305(7) 0.9219(2) 0.3896(3) 0.0715(18) Uani d G 1 . .
H H18 1.1576 0.9329 0.4321 0.086 Uiso calc R 1 . .
C C19 1.0306(8) 0.9579(2) 0.3079(3) 0.089(2) Uani d G 1 . .
H H19 1.1578 0.9930 0.2956 0.107 Uiso calc R 1 . .
C C20 0.8407(9) 0.9414(3) 0.2444(2) 0.102(3) Uani d G 1 . .
H H20 0.8407 0.9655 0.1897 0.122 Uiso calc R 1 . .
C C21 0.6506(7) 0.8889(3) 0.2628(2) 0.100(3) Uani d G 1 . .
H H21 0.5235 0.8779 0.2204 0.120 Uiso calc R 1 . .
C C16 0.736(2) 0.5652(4) 0.9039(5) 0.131(4) Uani d DU 1 . .
N N4 0.451(2) 0.4589(5) 0.3060(6) 0.147(3) Uani d U 1 . .
N N2 0.723(3) 0.6062(5) 0.8458(6) 0.184(5) Uani d . 1 . .
H H6 0.598(6) 0.261(3) 1.028(3) 0.071(18) Uiso d D 1 . .
H H22 1.001(5) 0.833(3) 0.515(3) 0.058(15) Uiso d D 1 . .

loop_
_atom_site_aniso_label
_atom_site_aniso_U_11
_atom_site_aniso_U_22
_atom_site_aniso_U_33
_atom_site_aniso_U_12
_atom_site_aniso_U_13
_atom_site_aniso_U_23
O2 0.079(3) 0.099(3) 0.058(2) -0.004(3) 0.0072(19) 0.001(2)
O3 0.084(3) 0.123(4) 0.062(2) -0.001(3) -0.016(2) 0.011(3)
O4 0.051(2) 0.139(4) 0.081(3) 0.003(3) -0.0005(19) 0.030(3)
N3 0.047(2) 0.091(3) 0.054(2) 0.005(2) -0.0022(19) 0.010(2)
C10 0.073(3) 0.069(4) 0.062(3) 0.007(3) -0.001(3) -0.014(3)
C11 0.080(4) 0.085(5) 0.094(5) -0.013(4) -0.012(4) -0.016(4)
C12 0.115(6) 0.071(4) 0.100(5) -0.013(4) -0.003(5) -0.003(4)
C13 0.106(5) 0.070(4) 0.078(4) 0.008(4) 0.008(4) -0.004(3)
C14 0.128(6) 0.066(4) 0.075(4) 0.016(4) -0.025(4) -0.009(3)
C15 0.087(4) 0.081(4) 0.071(4) 0.009(4) -0.016(3) -0.009(4)
O1 0.0504(19) 0.129(4) 0.072(2) -0.011(2) -0.0029(18) -0.015(3)
N1 0.050(2) 0.079(3) 0.059(2) 0.001(2) 0.0008(19) -0.005(2)
C1 0.065(3) 0.089(4) 0.074(4) -0.011(3) 0.004(3) -0.021(4)
C2 0.095(5) 0.100(5) 0.083(4) -0.012(4) -0.008(4) -0.032(4)
C3 0.089(4) 0.115(6) 0.065(4) -0.006(4) 0.002(3) -0.020(4)
C5 0.099(5) 0.165(8) 0.055(3) -0.029(5) -0.001(3) 0.013(5)
C4 0.079(4) 0.128(6) 0.062(3) -0.032(4) -0.002(3) 0.005(4)
C6 0.048(2) 0.070(4) 0.062(3) 0.005(3) 0.002(2) 0.004(3)
C23 0.058(3) 0.078(4) 0.066(3) -0.006(3) -0.004(3) 0.008(3)
C7 0.048(3) 0.069(3) 0.076(3) 0.005(3) -0.011(2) 0.000(3)
C9 0.084(4) 0.100(5) 0.050(3) 0.003(4) -0.003(3) -0.001(3)
C8 0.070(3) 0.096(5) 0.052(3) 0.009(3) -0.010(3) 0.003(3)
C25 0.080(4) 0.091(5) 0.057(3) -0.012(4) -0.001(3) 0.019(3)
C24 0.070(3) 0.113(5) 0.048(3) 0.013(4) 0.002(3) 0.011(3)
C32 0.159(8) 0.061(4) 0.116(5) -0.003(5) -0.014(6) 0.004(4)
C31 0.087(4) 0.091(5) 0.082(5) 0.003(4) 0.011(4) -0.001(4)
C26 0.077(4) 0.087(5) 0.067(4) 0.004(4) 0.006(3) 0.011(4)
C30 0.077(4) 0.090(5) 0.058(3) 0.002(4) -0.011(3) 0.018(3)
C27 0.098(5) 0.080(4) 0.082(4) -0.004(4) 0.014(4) 0.026(4)
C29 0.103(5) 0.076(5) 0.116(5) -0.012(4) 0.004(4) 0.020(4)
C28 0.109(5) 0.067(4) 0.080(4) 0.016(4) -0.009(3) 0.018(3)
C17 0.065(3) 0.100(5) 0.055(3) -0.008(3) -0.004(3) 0.000(3)
C22 0.051(3) 0.069(3) 0.049(3) 0.009(3) 0.004(2) -0.001(2)
C18 0.060(3) 0.089(4) 0.066(3) -0.005(3) -0.002(3) 0.003(3)
C19 0.071(4) 0.105(5) 0.091(5) -0.009(4) 0.007(3) 0.034(4)
C20 0.081(4) 0.160(8) 0.066(4) 0.022(5) 0.009(3) 0.039(5)
C21 0.075(4) 0.165(8) 0.059(4) 0.009(5) -0.015(3) 0.020(5)
C16 0.219(10) 0.093(6) 0.082(5) 0.028(7) 0.018(6) 0.008(4)
N4 0.215(9) 0.093(5) 0.134(6) -0.017(6) -0.018(6) -0.008(4)
N2 0.358(15) 0.095(6) 0.100(6) -0.006(9) -0.011(8) 0.019(5)

loop_
_atom_type_symbol
_atom_type_description
_atom_type_scat_dispersion_real
_atom_type_scat_dispersion_imag
_atom_type_scat_source
C C 0.0181 0.0091 'International Tables Vol C Tables 4.2.6.8 and 6.1.1.4'
H H 0.0000 0.0000 'International Tables Vol C Tables 4.2.6.8 and 6.1.1.4'
N N 0.0311 0.0180 'International Tables Vol C Tables 4.2.6.8 and 6.1.1.4'
O O 0.0492 0.0322 'International Tables Vol C Tables 4.2.6.8 and 6.1.1.4'

loop_
_geom_angle_atom_site_label_1
_geom_angle_atom_site_label_2
_geom_angle_atom_site_label_3
_geom_angle_site_symmetry_1
_geom_angle_site_symmetry_3
_geom_angle
_geom_angle_publ_flag
C8 O2 C9 . . 61.7(4) ?
C24 O3 C25 . . 60.5(4) ?
C23 N3 C22 . . 126.1(4) ?
C23 N3 H22 . . 121(3) ?
C22 N3 H22 . . 111(3) ?
C11 C10 C15 . . 120.0 ?
C11 C10 C9 . . 119.1(3) ?
C15 C10 C9 . . 120.6(3) ?
C10 C11 C12 . . 120.0 ?
C10 C11 H11 . . 120.0 ?
C12 C11 H11 . . 120.0 ?
C13 C12 C11 . . 120.0 ?
C13 C12 H12 . . 120.0 ?
C11 C12 H12 . . 120.0 ?
C16 C13 C14 . . 119.2(6) ?
C16 C13 C12 . . 120.8(6) ?
C14 C13 C12 . . 120.0 ?
C15 C14 C13 . . 120.0 ?
C15 C14 H14 . . 120.0 ?
C13 C14 H14 . . 120.0 ?
C14 C15 C10 . . 120.0 ?
C14 C15 H15 . . 120.0 ?
C10 C15 H15 . . 120.0 ?
C7 N1 C6 . . 125.5(4) ?
C7 N1 H6 . . 110(3) ?
C6 N1 H6 . . 113(3) ?
C2 C1 C6 . . 120.0 ?
C2 C1 H1 . . 120.0 ?
C6 C1 H1 . . 120.0 ?
C1 C2 C3 . . 120.0 ?
C1 C2 H2 . . 120.0 ?
C3 C2 H2 . . 120.0 ?
C5 C3 C2 . . 120.0 ?
C5 C3 H3 . . 120.0 ?
C2 C3 H3 . . 120.0 ?
C3 C5 C4 . . 120.0 ?
C3 C5 H5 . . 120.0 ?
C4 C5 H5 . . 120.0 ?
C6 C4 C5 . . 120.0 ?
C6 C4 H4 . . 120.0 ?
C5 C4 H4 . . 120.0 ?
C4 C6 C1 . . 120.0 ?
C4 C6 N1 . . 124.0(3) ?
C1 C6 N1 . . 116.0(3) ?
O4 C23 N3 . . 125.2(6) ?
O4 C23 C24 . . 118.8(5) ?
N3 C23 C24 . . 115.4(5) ?
O1 C7 N1 . . 125.2(5) ?
O1 C7 C8 . . 119.7(5) ?
N1 C7 C8 . . 114.9(5) ?
O2 C9 C8 . . 59.0(4) ?
O2 C9 C10 . . 117.3(5) ?
C8 C9 C10 . . 121.4(5) ?
O2 C9 H9 . . 115.7 ?
C8 C9 H9 . . 115.7 ?
C10 C9 H9 . . 115.7 ?
O2 C8 C9 . . 59.3(4) ?
O2 C8 C7 . . 119.4(5) ?
C9 C8 C7 . . 121.0(5) ?
O2 C8 H8 . . 115.2 ?
C9 C8 H8 . . 115.2 ?
C7 C8 H8 . . 115.2 ?
C24 C25 O3 . . 58.0(4) ?
C24 C25 C30 . . 125.3(5) ?
O3 C25 C30 . . 117.2(5) ?
C24 C25 H25 . . 114.7 ?
O3 C25 H25 . . 114.7 ?
C30 C25 H25 . . 114.7 ?
O3 C24 C25 . . 61.5(4) ?
O3 C24 C23 . . 116.6(5) ?
C25 C24 C23 . . 119.9(6) ?
O3 C24 H24 . . 115.9 ?
C25 C24 H24 . . 115.9 ?
C23 C24 H24 . . 115.9 ?
N4 C32 C28 . . 178.0(11) ?
C26 C31 C28 . . 120.0 ?
C26 C31 H31 . . 120.0 ?
C28 C31 H31 . . 120.0 ?
C31 C26 C30 . . 120.0 ?
C31 C26 H26 . . 120.0 ?
C30 C26 H26 . . 120.0 ?
C26 C30 C27 . . 120.0 ?
C26 C30 C25 . . 123.4(4) ?
C27 C30 C25 . . 116.5(4) ?
C29 C27 C30 . . 120.0 ?
C29 C27 H27 . . 120.0 ?
C30 C27 H27 . . 120.0 ?
C27 C29 C28 . . 120.0 ?
C27 C29 H29 . . 120.0 ?
C28 C29 H29 . . 120.0 ?
C32 C28 C29 . . 119.2(5) ?
C32 C28 C31 . . 120.6(5) ?
C29 C28 C31 . . 120.0 ?
C22 C17 C21 . . 120.0 ?
C22 C17 H17 . . 120.0 ?
C21 C17 H17 . . 120.0 ?
C18 C22 C17 . . 120.0 ?
C18 C22 N3 . . 119.9(3) ?
C17 C22 N3 . . 120.1(3) ?
C19 C18 C22 . . 120.0 ?
C19 C18 H18 . . 120.0 ?
C22 C18 H18 . . 120.0 ?
C20 C19 C18 . . 120.0 ?
C20 C19 H19 . . 120.0 ?
C18 C19 H19 . . 120.0 ?
C19 C20 C21 . . 120.0 ?
C19 C20 H20 . . 120.0 ?
C21 C20 H20 . . 120.0 ?
C20 C21 C17 . . 120.0 ?
C20 C21 H21 . . 120.0 ?
C17 C21 H21 . . 120.0 ?
N2 C16 C13 . . 178.2(11) ?

loop_
_geom_bond_atom_site_label_1
_geom_bond_atom_site_label_2
_geom_bond_site_symmetry_2
_geom_bond_distance
_geom_bond_publ_flag
O2 C8 . 1.437(7) ?
O2 C9 . 1.442(8) ?
O3 C24 . 1.421(7) ?
O3 C25 . 1.473(8) ?
O4 C23 . 1.218(7) ?
N3 C23 . 1.356(7) ?
N3 C22 . 1.412(5) ?
N3 H22 . 0.88(2) ?
C10 C11 . 1.3900 ?
C10 C15 . 1.3900 ?
C10 C9 . 1.493(7) ?
C11 C12 . 1.3900 ?
C11 H11 . 0.9300 ?
C12 C13 . 1.3900 ?
C12 H12 . 0.9300 ?
C13 C16 . 1.362(7) ?
C13 C14 . 1.3900 ?
C14 C15 . 1.3900 ?
C14 H14 . 0.9300 ?
C15 H15 . 0.9300 ?
O1 C7 . 1.207(6) ?
N1 C7 . 1.328(7) ?
N1 C6 . 1.398(5) ?
N1 H6 . 0.90(3) ?
C1 C2 . 1.3900 ?
C1 C6 . 1.3900 ?
C1 H1 . 0.9300 ?
C2 C3 . 1.3900 ?
C2 H2 . 0.9300 ?
C3 C5 . 1.3900 ?
C3 H3 . 0.9300 ?
C5 C4 . 1.3900 ?
C5 H5 . 0.9300 ?
C4 C6 . 1.3900 ?
C4 H4 . 0.9300 ?
C23 C24 . 1.501(8) ?
C7 C8 . 1.504(8) ?
C9 C8 . 1.477(7) ?
C9 H9 . 0.9800 ?
C8 H8 . 0.9800 ?
C25 C24 . 1.459(8) ?
C25 C30 . 1.493(7) ?
C25 H25 . 0.9800 ?
C24 H24 . 0.9800 ?
C32 N4 . 1.147(10) ?
C32 C28 . 1.356(7) ?
C31 C26 . 1.3900 ?
C31 C28 . 1.3900 ?
C31 H31 . 0.9300 ?
C26 C30 . 1.3900 ?
C26 H26 . 0.9300 ?
C30 C27 . 1.3900 ?
C27 C29 . 1.3900 ?
C27 H27 . 0.9300 ?
C29 C28 . 1.3900 ?
C29 H29 . 0.9300 ?
C17 C22 . 1.3900 ?
C17 C21 . 1.3900 ?
C17 H17 . 0.9300 ?
C22 C18 . 1.3900 ?
C18 C19 . 1.3900 ?
C18 H18 . 0.9300 ?
C19 C20 . 1.3900 ?
C19 H19 . 0.9300 ?
C20 C21 . 1.3900 ?
C20 H20 . 0.9300 ?
C21 H21 . 0.9300 ?
C16 N2 . 1.147(10) ?

loop_
_geom_hbond_atom_site_label_D
_geom_hbond_atom_site_label_H
_geom_hbond_atom_site_label_A
_geom_hbond_site_symmetry_A
_geom_hbond_distance_DH
_geom_hbond_distance_HA
_geom_hbond_distance_DA
_geom_hbond_angle_DHA
N1 H6 O1 1_455 0.90(4) 2.21(3) 2.960(6) 141(4)
N3 H22 O4 1_655 0.89(3) 2.09(3) 2.923(5) 157(4)
C8 H8 O3 2_747 0.98 2.49 3.287(8) 137.9
C15 H15 O1 1_455 0.93 2.58 3.505(6) 170.6
C24 H24 O2 2_657 0.98 2.54 3.370(7) 141.7

loop_
_geom_torsion_atom_site_label_1
_geom_torsion_atom_site_label_2
_geom_torsion_atom_site_label_3
_geom_torsion_atom_site_label_4
_geom_torsion_site_symmetry_1
_geom_torsion_site_symmetry_2
_geom_torsion_site_symmetry_3
_geom_torsion_site_symmetry_4
_geom_torsion
_geom_torsion_publ_flag
C15 C10 C11 C12 . . . . 0.0 ?
C9 C10 C11 C12 . . . . 173.8(4) ?
C10 C11 C12 C13 . . . . 0.0 ?
C11 C12 C13 C16 . . . . 179.8(6) ?
C11 C12 C13 C14 . . . . 0.0 ?
C16 C13 C14 C15 . . . . -179.8(6) ?
C12 C13 C14 C15 . . . . 0.0 ?
C13 C14 C15 C10 . . . . 0.0 ?
C11 C10 C15 C14 . . . . 0.0 ?
C9 C10 C15 C14 . . . . -173.7(4) ?
C6 C1 C2 C3 . . . . 0.0 ?
C1 C2 C3 C5 . . . . 0.0 ?
C2 C3 C5 C4 . . . . 0.0 ?
C3 C5 C4 C6 . . . . 0.0 ?
C5 C4 C6 C1 . . . . 0.0 ?
C5 C4 C6 N1 . . . . 177.7(4) ?
C2 C1 C6 C4 . . . . 0.0 ?
C2 C1 C6 N1 . . . . -177.8(4) ?
C7 N1 C6 C4 . . . . -27.2(7) ?
C7 N1 C6 C1 . . . . 150.6(5) ?
C22 N3 C23 O4 . . . . -2.3(10) ?
C22 N3 C23 C24 . . . . -173.7(5) ?
C6 N1 C7 O1 . . . . -10.1(10) ?
C6 N1 C7 C8 . . . . 175.3(5) ?
C8 O2 C9 C10 . . . . 111.9(5) ?
C11 C10 C9 O2 . . . . 179.7(4) ?
C15 C10 C9 O2 . . . . -6.5(6) ?
C11 C10 C9 C8 . . . . -111.7(5) ?
C15 C10 C9 C8 . . . . 62.1(7) ?
C9 O2 C8 C7 . . . . -110.7(6) ?
C10 C9 C8 O2 . . . . -105.1(6) ?
O2 C9 C8 C7 . . . . 108.0(6) ?
C10 C9 C8 C7 . . . . 2.9(9) ?
O1 C7 C8 O2 . . . . 166.4(6) ?
N1 C7 C8 O2 . . . . -18.7(8) ?
O1 C7 C8 C9 . . . . 96.6(8) ?
N1 C7 C8 C9 . . . . -88.5(7) ?
C24 O3 C25 C30 . . . . 116.4(6) ?
C25 O3 C24 C23 . . . . -111.2(6) ?
C30 C25 C24 O3 . . . . -102.6(7) ?
O3 C25 C24 C23 . . . . 106.0(6) ?
C30 C25 C24 C23 . . . . 3.5(10) ?
O4 C23 C24 O3 . . . . 163.3(6) ?
N3 C23 C24 O3 . . . . -24.7(9) ?
O4 C23 C24 C25 . . . . 92.4(8) ?
N3 C23 C24 C25 . . . . -95.6(7) ?
C28 C31 C26 C30 . . . . 0.0 ?
C31 C26 C30 C27 . . . . 0.0 ?
C31 C26 C30 C25 . . . . -175.9(4) ?
C24 C25 C30 C26 . . . . 54.8(8) ?
O3 C25 C30 C26 . . . . -13.7(7) ?
C24 C25 C30 C27 . . . . -121.2(6) ?
O3 C25 C30 C27 . . . . 170.3(4) ?
C26 C30 C27 C29 . . . . 0.0 ?
C25 C30 C27 C29 . . . . 176.2(4) ?
C30 C27 C29 C28 . . . . 0.0 ?
N4 C32 C28 C29 . . . . 7E1(3) ?
N4 C32 C28 C31 . . . . -11E1(3) ?
C27 C29 C28 C32 . . . . -175.8(5) ?
C27 C29 C28 C31 . . . . 0.0 ?
C26 C31 C28 C32 . . . . 175.8(6) ?
C26 C31 C28 C29 . . . . 0.0 ?
C21 C17 C22 C18 . . . . 0.0 ?
C21 C17 C22 N3 . . . . -178.8(4) ?
C23 N3 C22 C18 . . . . 142.3(5) ?
C23 N3 C22 C17 . . . . -38.9(7) ?
C17 C22 C18 C19 . . . . 0.0 ?
N3 C22 C18 C19 . . . . 178.8(4) ?
C22 C18 C19 C20 . . . . 0.0 ?
C18 C19 C20 C21 . . . . 0.0 ?
C19 C20 C21 C17 . . . . 0.0 ?
C22 C17 C21 C20 . . . . 0.0 ?
C14 C13 C16 N2 . . . . -8E1(4) ?
C12 C13 C16 N2 . . . . 10E1(4) ?
